data_2203262
loop_
_publ_author_name
'Fresu, Sonia'
'Sch\"urmann, Markus'
'Preut, Hans'
'Eilbracht, Peter'

_publ_section_title
;
 <i>rac</i>-(1<i>R</i>,11<i>R</i>,14<i>S</i>,18<i>R</i>)-Methyl
 18-hydroxy-19-oxotricyclo[9.7.1.0^1,14^]nonadecane-11-carboxylate
;
_journal_issue 3
_journal_name_full 'Acta Crystallographica Section E'
_journal_page_first o403
_journal_page_last o405
_journal_paper_doi 10.1107/S1600536804003368
_journal_volume 60
_journal_year 2004
_chemical_formula_iupac 'C21 H34 O4'
_chemical_formula_moiety 'C21 H34 O4'
_chemical_formula_sum 'C21 H34 O4'
_chemical_formula_weight 350.48
_chemical_name_systematic ?
_space_group_IT_number 14
_symmetry_cell_setting monoclinic
_symmetry_space_group_name_Hall '-P 2yn'
_symmetry_space_group_name_H-M 'P 1 21/n 1'
_atom_sites_solution_hydrogens geom
_atom_sites_solution_primary direct
_atom_sites_solution_secondary difmap
_audit_creation_method SHELXL-97
_cell_angle_alpha 90.00
_cell_angle_beta 97.0550(10)
_cell_angle_gamma 90.00
_cell_formula_units_Z 8
_cell_length_a 10.5029(9)
_cell_length_b 11.0460(2)
_cell_length_c 34.5904(9)
_cell_measurement_reflns_used 31011
_cell_measurement_temperature 291.0(10)
_cell_measurement_theta_max 25.34
_cell_measurement_theta_min 3.01
_cell_volume 3982.6(4)
_computing_cell_refinement
;
DENZO and SCALEPACK (Otwinowski & Minor, 1997)
;
_computing_data_collection 'COLLECT (Nonius, 1998)'
_computing_data_reduction
;
DENZO and SCALEPACK
;
_computing_molecular_graphics 'SHELXTL-Plus (Sheldrick, 1991)'
_computing_publication_material
;
SHELXL97, PARST95 (Nardelli, 1995) and PLATON (Spek, 2001)
;
_computing_structure_refinement 'SHELXL97 (Sheldrick, 1997)'
_computing_structure_solution 'SHELXS97 (Sheldrick, 1990)'
_diffrn_ambient_temperature 291.0(10)
_diffrn_detector_area_resol_mean '19 vertical, 18 horizontal'
_diffrn_measured_fraction_theta_full 0.983
_diffrn_measured_fraction_theta_max 0.976
_diffrn_measurement_device_type 'Nonius KappaCCD'
_diffrn_measurement_method
;
496 frames via \w-rotation (\D\w = 1\%) and two times 55 s per frame
(four sets at different \k-angles)
;
_diffrn_radiation_monochromator graphite
_diffrn_radiation_source 'fine-focus sealed tube'
_diffrn_radiation_type MoK\a
_diffrn_radiation_wavelength 0.71073
_diffrn_reflns_av_R_equivalents 0.0440
_diffrn_reflns_av_sigmaI/netI 0.1886
_diffrn_reflns_limit_h_max 12
_diffrn_reflns_limit_h_min -12
_diffrn_reflns_limit_k_max 13
_diffrn_reflns_limit_k_min -13
_diffrn_reflns_limit_l_max 41
_diffrn_reflns_limit_l_min -41
_diffrn_reflns_number 31011
_diffrn_reflns_theta_full 25.00
_diffrn_reflns_theta_max 25.34
_diffrn_reflns_theta_min 3.01
_diffrn_standards_decay_% 0
_diffrn_standards_number 0
_exptl_absorpt_coefficient_mu 0.079
_exptl_absorpt_correction_type none
_exptl_crystal_colour colourless
_exptl_crystal_density_diffrn 1.169
_exptl_crystal_density_meas ?
_exptl_crystal_density_method .
_exptl_crystal_description block
_exptl_crystal_F_000 1536
_exptl_crystal_size_max 0.20
_exptl_crystal_size_mid 0.15
_exptl_crystal_size_min 0.15
_refine_diff_density_max 0.216
_refine_diff_density_min -0.135
_refine_ls_extinction_coef 0.00321(18)
_refine_ls_extinction_expression Fc^*^=kFc[1+0.001xFc^2^\l^3^/sin(2\q)]^-1/4^
_refine_ls_extinction_method SHELXL97
_refine_ls_goodness_of_fit_ref 0.907
_refine_ls_hydrogen_treatment constr
_refine_ls_matrix_type full
_refine_ls_number_parameters 474
_refine_ls_number_reflns 7110
_refine_ls_number_restraints 0
_refine_ls_restrained_S_all 0.907
_refine_ls_R_factor_all 0.1799
_refine_ls_R_factor_gt 0.0428
_refine_ls_shift/su_max 0.001
_refine_ls_shift/su_mean 0.000
_refine_ls_structure_factor_coef Fsqd
_refine_ls_weighting_details 'calc w = 1/[\s^2^(Fo^2^)+(0.0101P)^2^] where P = (Fo^2^+2Fc^2^)/3'
_refine_ls_weighting_scheme calc
_refine_ls_wR_factor_gt 0.0612
_refine_ls_wR_factor_ref 0.0713
_reflns_number_gt 2449
_reflns_number_total 7110
_reflns_threshold_expression I>2\s(I)
_cod_data_source_file bt6404.cif
_cod_data_source_block I
_cod_original_sg_symbol_H-M 'P 21/n'
_cod_database_code 2203262
_cod_database_fobs_code 2203262

loop_
_symmetry_equiv_pos_as_xyz
'x, y, z'
'-x+1/2, y+1/2, -z+1/2'
'-x, -y, -z'
'x-1/2, -y-1/2, z-1/2'

loop_
_atom_site_label
_atom_site_fract_x
_atom_site_fract_y
_atom_site_fract_z
_atom_site_U_iso_or_equiv
_atom_site_adp_type
_atom_site_calc_flag
_atom_site_refinement_flags
_atom_site_occupancy
_atom_site_disorder_assembly
_atom_site_disorder_group
_atom_site_type_symbol
O1 0.86853(16) 1.08978(13) 0.06918(5) 0.0659(5) Uani d . 1 . . O
H1 0.8262 1.0273 0.0684 0.099 Uiso calc R 1 . . H
O2 0.81901(15) 1.34704(13) 0.14951(4) 0.0587(5) Uani d . 1 . . O
O3 0.65103(19) 1.40753(16) 0.23271(5) 0.0947(7) Uani d . 1 . . O
O4 0.56666(18) 1.37228(15) 0.17160(5) 0.0761(6) Uani d . 1 . . O
C1 0.8031(2) 1.1359(2) 0.13409(7) 0.0383(6) Uani d . 1 . . C
C2 0.9316(2) 1.07495(19) 0.15007(6) 0.0562(7) Uani d . 1 . . C
H2A 0.9270 1.0525 0.1770 0.067 Uiso calc R 1 . . H
H2B 0.9394 1.0006 0.1356 0.067 Uiso calc R 1 . . H
C3 1.0527(3) 1.1478(2) 0.14864(7) 0.0792(9) Uani d . 1 . . C
H3A 1.0430 1.2263 0.1605 0.095 Uiso calc R 1 . . H
H3B 1.0656 1.1611 0.1217 0.095 Uiso calc R 1 . . H
C4 1.1705(3) 1.0843(2) 0.16976(10) 0.1104(12) Uani d . 1 . . C
H4A 1.1416 1.0265 0.1879 0.133 Uiso calc R 1 . . H
H4B 1.2113 1.0387 0.1507 0.133 Uiso calc R 1 . . H
C5 1.2688(3) 1.1632(3) 0.19148(12) 0.1474(15) Uani d . 1 . . C
H5A 1.3151 1.2037 0.1726 0.177 Uiso calc R 1 . . H
H5B 1.3296 1.1115 0.2071 0.177 Uiso calc R 1 . . H
C6 1.2239(3) 1.2599(3) 0.21836(11) 0.1211(13) Uani d . 1 . . C
H6A 1.1718 1.3193 0.2030 0.145 Uiso calc R 1 . . H
H6B 1.2979 1.3013 0.2318 0.145 Uiso calc R 1 . . H
C7 1.1442(3) 1.2023(3) 0.24878(10) 0.1220(13) Uani d . 1 . . C
H7A 1.0914 1.1376 0.2365 0.146 Uiso calc R 1 . . H
H7B 1.2020 1.1675 0.2699 0.146 Uiso calc R 1 . . H
C8 1.0579(3) 1.2965(3) 0.26535(8) 0.0988(11) Uani d . 1 . . C
H8A 1.1069 1.3697 0.2720 0.119 Uiso calc R 1 . . H
H8B 1.0292 1.2652 0.2890 0.119 Uiso calc R 1 . . H
C9 0.9400(3) 1.3274(2) 0.23579(7) 0.0718(8) Uani d . 1 . . C
H9A 0.9013 1.4016 0.2438 0.086 Uiso calc R 1 . . H
H9B 0.9680 1.3417 0.2105 0.086 Uiso calc R 1 . . H
C10 0.8387(2) 1.2268(2) 0.23204(6) 0.0607(8) Uani d . 1 . . C
H10A 0.8005 1.2238 0.2562 0.073 Uiso calc R 1 . . H
H10B 0.8824 1.1504 0.2296 0.073 Uiso calc R 1 . . H
C11 0.7290(2) 1.2362(2) 0.19810(7) 0.0445(7) Uani d . 1 . . C
C12 0.6373(2) 1.1269(2) 0.19999(6) 0.0556(7) Uani d . 1 . . C
H12A 0.6352 1.1054 0.2271 0.067 Uiso calc R 1 . . H
H12B 0.5514 1.1516 0.1894 0.067 Uiso calc R 1 . . H
C13 0.6740(2) 1.01515(18) 0.17803(6) 0.0509(7) Uani d . 1 . . C
H13A 0.6072 0.9545 0.1781 0.061 Uiso calc R 1 . . H
H13B 0.7528 0.9813 0.1913 0.061 Uiso calc R 1 . . H
C14 0.6928(2) 1.04518(19) 0.13573(6) 0.0436(7) Uani d . 1 . . C
H14 0.7173 0.9700 0.1236 0.052 Uiso calc R 1 . . H
C15 0.5655(2) 1.08768(19) 0.11295(7) 0.0606(8) Uani d . 1 . . C
H15A 0.5018 1.0242 0.1132 0.073 Uiso calc R 1 . . H
H15B 0.5347 1.1583 0.1256 0.073 Uiso calc R 1 . . H
C16 0.5816(2) 1.1190(2) 0.07098(7) 0.0671(8) Uani d . 1 . . C
H16A 0.6085 1.0479 0.0577 0.081 Uiso calc R 1 . . H
H16B 0.5006 1.1468 0.0574 0.081 Uiso calc R 1 . . H
C17 0.6821(3) 1.2180(2) 0.07121(7) 0.0651(8) Uani d . 1 . . C
H17A 0.6919 1.2399 0.0446 0.078 Uiso calc R 1 . . H
H17B 0.6530 1.2893 0.0840 0.078 Uiso calc R 1 . . H
C18 0.8115(3) 1.1790(2) 0.09202(7) 0.0519(7) Uani d . 1 . . C
H18 0.8675 1.2503 0.0937 0.062 Uiso calc R 1 . . H
C19 0.7832(2) 1.2475(2) 0.15886(7) 0.0437(7) Uani d . 1 . . C
C20 0.6480(3) 1.3493(3) 0.20374(9) 0.0622(8) Uani d . 1 . . C
C21 0.4802(2) 1.4741(2) 0.17330(7) 0.0993(11) Uani d . 1 . . C
H21A 0.4312 1.4634 0.1947 0.149 Uiso calc R 1 . . H
H21B 0.4232 1.4787 0.1494 0.149 Uiso calc R 1 . . H
H21C 0.5291 1.5476 0.1769 0.149 Uiso calc R 1 . . H
O1' 1.03091(19) 0.76936(14) -0.01426(5) 0.0886(6) Uani d . 1 B . O
H1' 1.0588 0.8226 -0.0274 0.133 Uiso calc R 1 . . H
O2' 0.76767(14) 0.85390(13) 0.06008(4) 0.0528(5) Uani d . 1 B . O
O3' 0.49646(19) 0.72222(18) 0.09809(6) 0.1029(8) Uani d . 1 B . O
O4' 0.50770(17) 0.78587(15) 0.03792(5) 0.0634(5) Uani d . 1 B . O
C1' 0.8707(2) 0.7051(2) 0.02422(7) 0.0455(7) Uani d . 1 B . C
C2' 0.9863(2) 0.6509(2) 0.05104(7) 0.0674(8) Uani d . 1 . . C
H2'1 0.9539 0.5878 0.0668 0.081 Uiso calc R 1 . . H
H2'2 1.0430 0.6124 0.0346 0.081 Uiso calc R 1 . . H
C3' 1.0657(3) 0.7376(2) 0.07821(8) 0.0805(9) Uani d . 1 B . C
H3'1 1.0092 0.7837 0.0928 0.097 Uiso calc R 1 . . H
H3'2 1.1095 0.7941 0.0629 0.097 Uiso calc R 1 . . H
C4' 1.1648(3) 0.6705(4) 0.10664(10) 0.1179(13) Uani d . 1 . . C
H4'1 1.1364 0.5870 0.1072 0.141 Uiso calc PR 0.50 A 1 H
H4'2 1.2441 0.6701 0.0950 0.141 Uiso calc PR 0.50 A 1 H
H4'3 1.1863 0.5945 0.0950 0.141 Uiso calc PR 0.50 A 2 H
H4'4 1.2424 0.7187 0.1110 0.141 Uiso calc PR 0.50 A 2 H
C5'A 1.1960(7) 0.7055(9) 0.1448(4) 0.099(3) Uani d P 0.50 B 1 C
H5'A 1.2492 0.7774 0.1454 0.119 Uiso calc PR 0.50 B 1 H
H5'B 1.2469 0.6419 0.1586 0.119 Uiso calc PR 0.50 B 1 H
C6' 1.0719(3) 0.7344(3) 0.16847(10) 0.0829(10) Uani d . 1 . . C
H6'1 1.1017 0.7620 0.1946 0.100 Uiso calc PR 0.50 B 1 H
H6'2 1.0198 0.7979 0.1552 0.100 Uiso calc PR 0.50 B 1 H
H6'3 1.0373 0.8005 0.1519 0.100 Uiso calc PR 0.50 B 2 H
H6'4 1.1451 0.7663 0.1852 0.100 Uiso calc PR 0.50 B 2 H
C7'A 0.9891(7) 0.6152(5) 0.17032(19) 0.073(2) Uani d P 0.50 B 1 C
H7'A 0.9930 0.5683 0.1468 0.088 Uiso calc PR 0.50 B 1 H
H7'B 1.0252 0.5664 0.1923 0.088 Uiso calc PR 0.50 B 1 H
C8' 0.8520(3) 0.6437(2) 0.17439(8) 0.0703(8) Uani d . 1 . . C
H8'1 0.8489 0.6985 0.1962 0.084 Uiso calc PR 0.50 B 1 H
H8'2 0.8082 0.5696 0.1801 0.084 Uiso calc PR 0.50 B 1 H
H8'3 0.7903 0.6362 0.1929 0.084 Uiso calc PR 0.50 B 2 H
H8'4 0.8748 0.5620 0.1675 0.084 Uiso calc PR 0.50 B 2 H
C5' 1.1191(9) 0.6460(9) 0.1439(3) 0.098(3) Uani d P 0.50 B 2 C
H5'1 1.0514 0.5864 0.1387 0.118 Uiso calc PR 0.50 B 2 H
H5'2 1.1892 0.6056 0.1597 0.118 Uiso calc PR 0.50 B 2 H
C7' 0.9680(7) 0.6993(6) 0.19517(16) 0.083(2) Uani d P 0.50 B 2 C
H7'1 1.0058 0.6432 0.2149 0.099 Uiso calc PR 0.50 B 2 H
H7'2 0.9434 0.7715 0.2084 0.099 Uiso calc PR 0.50 B 2 H
C9' 0.7812(2) 0.70174(19) 0.13731(7) 0.0603(8) Uani d . 1 B . C
H9'1 0.7079 0.7467 0.1442 0.072 Uiso calc R 1 . . H
H9'2 0.8382 0.7588 0.1268 0.072 Uiso calc R 1 . . H
C10' 0.7351(2) 0.60985(18) 0.10600(7) 0.0521(7) Uani d . 1 . . C
H10C 0.6708 0.5593 0.1159 0.063 Uiso calc R 1 B . H
H10D 0.8069 0.5580 0.1021 0.063 Uiso calc R 1 . . H
C11' 0.6776(2) 0.6595(2) 0.06578(7) 0.0405(6) Uani d . 1 B . C
C12' 0.6397(2) 0.55262(19) 0.03790(7) 0.0604(8) Uani d . 1 . . C
H12C 0.6075 0.4871 0.0527 0.072 Uiso calc R 1 B . H
H12D 0.5706 0.5784 0.0185 0.072 Uiso calc R 1 . . H
C13' 0.7493(3) 0.5048(2) 0.01722(7) 0.0727(9) Uani d . 1 B . C
H13C 0.7170 0.4427 -0.0013 0.087 Uiso calc R 1 . . H
H13D 0.8137 0.4682 0.0362 0.087 Uiso calc R 1 . . H
C14' 0.8110(3) 0.6062(2) -0.00432(8) 0.0618(8) Uani d . 1 . . C
H14' 0.8813 0.5699 -0.0165 0.074 Uiso calc R 1 B . H
C15' 0.7152(3) 0.6575(2) -0.03696(7) 0.0822(9) Uani d . 1 B . C
H15C 0.6859 0.5929 -0.0549 0.099 Uiso calc R 1 . . H
H15D 0.6413 0.6887 -0.0259 0.099 Uiso calc R 1 . . H
C16' 0.7727(3) 0.7582(3) -0.05933(7) 0.0875(10) Uani d . 1 . . C
H16C 0.8436 0.7267 -0.0718 0.105 Uiso calc R 1 B . H
H16D 0.7084 0.7895 -0.0794 0.105 Uiso calc R 1 . . H
C17' 0.8197(2) 0.8587(2) -0.03123(8) 0.0736(9) Uani d . 1 B . C
H17C 0.7475 0.8926 -0.0200 0.088 Uiso calc R 1 . . H
H17D 0.8573 0.9226 -0.0454 0.088 Uiso calc R 1 . . H
C18' 0.9190(2) 0.8128(2) 0.00130(7) 0.0576(8) Uani d . 1 . . C
H18' 0.9437 0.8794 0.0194 0.069 Uiso calc R 1 B . H
C19' 0.7713(2) 0.7487(2) 0.04983(6) 0.0416(7) Uani d . 1 . . C
C20' 0.5537(3) 0.7261(2) 0.07042(9) 0.0559(8) Uani d . 1 . . C
C21' 0.3860(2) 0.8470(2) 0.03813(6) 0.0781(9) Uani d . 1 . . C
H21D 0.3178 0.7886 0.0350 0.117 Uiso calc R 1 B . H
H21E 0.3743 0.9041 0.0171 0.117 Uiso calc R 1 . . H
H21F 0.3850 0.8888 0.0624 0.117 Uiso calc R 1 . . H

loop_
_atom_site_aniso_label
_atom_site_aniso_U_11
_atom_site_aniso_U_22
_atom_site_aniso_U_33
_atom_site_aniso_U_12
_atom_site_aniso_U_13
_atom_site_aniso_U_23
O1 0.0928(16) 0.0468(12) 0.0668(13) -0.0187(10) 0.0446(11) -0.0158(10)
O2 0.0859(15) 0.0369(11) 0.0563(12) -0.0075(10) 0.0204(10) -0.0002(10)
O3 0.1239(19) 0.0902(16) 0.0727(16) 0.0196(12) 0.0232(14) -0.0348(12)
O4 0.0793(16) 0.0708(14) 0.0789(15) 0.0305(11) 0.0124(12) -0.0036(12)
C1 0.048(2) 0.0300(16) 0.0393(17) 0.0001(14) 0.0145(14) 0.0001(14)
C2 0.050(2) 0.0537(18) 0.067(2) 0.0047(16) 0.0170(16) 0.0008(14)
C3 0.055(2) 0.079(2) 0.104(2) -0.0027(19) 0.0107(19) -0.0096(18)
C4 0.045(2) 0.106(3) 0.177(4) 0.002(2) 0.005(2) -0.018(2)
C5 0.082(3) 0.148(4) 0.206(5) 0.011(3) -0.005(3) 0.010(3)
C6 0.067(3) 0.149(4) 0.141(4) -0.034(3) -0.012(2) 0.030(3)
C7 0.088(3) 0.131(4) 0.135(3) -0.012(3) -0.034(3) 0.033(3)
C8 0.117(3) 0.097(3) 0.075(2) -0.012(2) -0.018(2) 0.001(2)
C9 0.088(2) 0.061(2) 0.064(2) -0.0088(18) 0.0000(18) -0.0071(16)
C10 0.076(2) 0.065(2) 0.0421(18) -0.0054(17) 0.0091(16) 0.0031(15)
C11 0.059(2) 0.0371(17) 0.0397(18) 0.0022(16) 0.0145(16) 0.0001(14)
C12 0.064(2) 0.0575(18) 0.0491(18) 0.0001(16) 0.0224(15) 0.0049(15)
C13 0.060(2) 0.0435(17) 0.0519(19) -0.0080(13) 0.0169(15) 0.0053(15)
C14 0.055(2) 0.0360(16) 0.0416(18) 0.0036(15) 0.0145(15) 0.0020(13)
C15 0.061(2) 0.0634(19) 0.058(2) 0.0003(15) 0.0104(17) -0.0011(16)
C16 0.075(2) 0.072(2) 0.051(2) 0.0085(17) -0.0031(16) 0.0051(16)
C17 0.104(3) 0.0474(19) 0.0442(19) 0.0026(18) 0.0119(18) 0.0073(14)
C18 0.078(2) 0.0342(17) 0.047(2) -0.0057(15) 0.0226(17) -0.0022(14)
C19 0.0468(19) 0.0398(18) 0.0441(19) 0.0014(15) 0.0041(14) 0.0032(16)
C20 0.075(2) 0.057(2) 0.058(2) -0.0012(19) 0.021(2) -0.0015(19)
C21 0.093(3) 0.082(2) 0.129(3) 0.048(2) 0.037(2) 0.0126(19)
O1' 0.0798(16) 0.0967(16) 0.1013(17) 0.0306(13) 0.0589(12) 0.0360(12)
O2' 0.0603(13) 0.0354(11) 0.0669(13) -0.0010(10) 0.0252(9) -0.0036(9)
O3' 0.0673(17) 0.168(2) 0.0803(16) 0.0303(13) 0.0357(13) 0.0384(15)
O4' 0.0572(14) 0.0752(14) 0.0592(14) 0.0170(10) 0.0131(11) 0.0051(11)
C1' 0.053(2) 0.0343(17) 0.0523(19) 0.0092(14) 0.0209(17) 0.0054(15)
C2' 0.058(2) 0.067(2) 0.080(2) 0.0239(17) 0.0225(18) 0.0259(18)
C3' 0.057(2) 0.111(3) 0.074(2) 0.0177(19) 0.0124(18) 0.014(2)
C4' 0.068(3) 0.188(4) 0.096(3) 0.030(2) 0.001(3) 0.027(4)
C5'A 0.044(6) 0.115(7) 0.137(9) 0.019(4) 0.006(6) -0.029(6)
C6' 0.082(3) 0.075(3) 0.085(3) 0.000(2) -0.016(2) 0.014(2)
C7'A 0.089(6) 0.067(5) 0.061(5) 0.034(4) 0.003(4) 0.009(4)
C8' 0.096(3) 0.065(2) 0.050(2) -0.003(2) 0.010(2) 0.0012(17)
C5' 0.084(8) 0.129(9) 0.080(7) 0.060(6) 0.008(7) 0.051(7)
C7' 0.110(7) 0.071(5) 0.065(5) -0.012(5) 0.001(5) 0.024(4)
C9' 0.073(2) 0.0569(19) 0.0519(19) 0.0035(15) 0.0107(16) 0.0049(16)
C10' 0.062(2) 0.0455(17) 0.0504(19) -0.0021(14) 0.0126(15) 0.0053(15)
C11' 0.0454(19) 0.0322(16) 0.0462(18) -0.0013(15) 0.0144(15) -0.0017(14)
C12' 0.076(2) 0.0411(18) 0.065(2) -0.0067(15) 0.0136(17) 0.0004(15)
C13' 0.101(3) 0.0431(19) 0.075(2) 0.0019(18) 0.0127(19) -0.0112(17)
C14' 0.081(2) 0.045(2) 0.065(2) 0.0157(17) 0.0282(18) -0.0012(17)
C15' 0.114(3) 0.078(2) 0.056(2) 0.004(2) 0.018(2) -0.0047(18)
C16' 0.109(3) 0.102(3) 0.055(2) 0.018(2) 0.025(2) 0.018(2)
C17' 0.080(2) 0.071(2) 0.074(2) 0.0201(18) 0.0276(19) 0.0303(19)
C18' 0.055(2) 0.058(2) 0.066(2) 0.0144(16) 0.0352(18) 0.0132(16)
C19' 0.0441(19) 0.0375(17) 0.0426(18) 0.0067(17) 0.0034(14) 0.0040(15)
C20' 0.053(2) 0.057(2) 0.058(2) -0.0078(18) 0.0107(19) 0.0056(18)
C21' 0.054(2) 0.093(2) 0.085(2) 0.0178(17) 0.0007(17) -0.0073(17)

loop_
_atom_type_symbol
_atom_type_description
_atom_type_scat_dispersion_real
_atom_type_scat_dispersion_imag
_atom_type_scat_source
C C 0.0033 0.0016 'International Tables Vol C Tables 4.2.6.8 and 6.1.1.4'
H H 0.0000 0.0000 'International Tables Vol C Tables 4.2.6.8 and 6.1.1.4'
O O 0.0106 0.0060 'International Tables Vol C Tables 4.2.6.8 and 6.1.1.4'

loop_
_geom_angle_atom_site_label_1
_geom_angle_atom_site_label_2
_geom_angle_atom_site_label_3
_geom_angle
C18 O1 H1 109.5
C20 O4 C21 116.8(2)
C19 C1 C14 110.4(2)
C19 C1 C18 107.85(18)
C14 C1 C18 111.49(19)
C19 C1 C2 108.88(18)
C14 C1 C2 109.37(19)
C18 C1 C2 108.8(2)
C3 C2 C1 117.2(2)
C3 C2 H2A 108.0
C1 C2 H2A 108.0
C3 C2 H2B 108.0
C1 C2 H2B 108.0
H2A C2 H2B 107.2
C2 C3 C4 112.0(2)
C2 C3 H3A 109.2
C4 C3 H3A 109.2
C2 C3 H3B 109.2
C4 C3 H3B 109.2
H3A C3 H3B 107.9
C5 C4 C3 116.4(3)
C5 C4 H4A 108.2
C3 C4 H4A 108.2
C5 C4 H4B 108.2
C3 C4 H4B 108.2
H4A C4 H4B 107.3
C4 C5 C6 118.2(3)
C4 C5 H5A 107.8
C6 C5 H5A 107.8
C4 C5 H5B 107.8
C6 C5 H5B 107.8
H5A C5 H5B 107.1
C5 C6 C7 110.9(3)
C5 C6 H6A 109.5
C7 C6 H6A 109.5
C5 C6 H6B 109.5
C7 C6 H6B 109.5
H6A C6 H6B 108.0
C8 C7 C6 111.5(3)
C8 C7 H7A 109.3
C6 C7 H7A 109.3
C8 C7 H7B 109.3
C6 C7 H7B 109.3
H7A C7 H7B 108.0
C7 C8 C9 111.4(2)
C7 C8 H8A 109.4
C9 C8 H8A 109.4
C7 C8 H8B 109.4
C9 C8 H8B 109.4
H8A C8 H8B 108.0
C10 C9 C8 112.8(2)
C10 C9 H9A 109.0
C8 C9 H9A 109.0
C10 C9 H9B 109.0
C8 C9 H9B 109.0
H9A C9 H9B 107.8
C9 C10 C11 117.5(2)
C9 C10 H10A 107.9
C11 C10 H10A 107.9
C9 C10 H10B 107.9
C11 C10 H10B 107.9
H10A C10 H10B 107.2
C20 C11 C19 108.4(2)
C20 C11 C10 109.3(2)
C19 C11 C10 110.7(2)
C20 C11 C12 105.7(2)
C19 C11 C12 113.49(19)
C10 C11 C12 108.98(19)
C13 C12 C11 114.42(19)
C13 C12 H12A 108.7
C11 C12 H12A 108.7
C13 C12 H12B 108.7
C11 C12 H12B 108.7
H12A C12 H12B 107.6
C12 C13 C14 111.70(17)
C12 C13 H13A 109.3
C14 C13 H13A 109.3
C12 C13 H13B 109.3
C14 C13 H13B 109.3
H13A C13 H13B 107.9
C13 C14 C1 111.18(18)
C13 C14 C15 110.4(2)
C1 C14 C15 113.16(18)
C13 C14 H14 107.3
C1 C14 H14 107.3
C15 C14 H14 107.3
C16 C15 C14 111.5(2)
C16 C15 H15A 109.3
C14 C15 H15A 109.3
C16 C15 H15B 109.3
C14 C15 H15B 109.3
H15A C15 H15B 108.0
C17 C16 C15 108.47(19)
C17 C16 H16A 110.0
C15 C16 H16A 110.0
C17 C16 H16B 110.0
C15 C16 H16B 110.0
H16A C16 H16B 108.4
C18 C17 C16 112.26(19)
C18 C17 H17A 109.2
C16 C17 H17A 109.2
C18 C17 H17B 109.2
C16 C17 H17B 109.2
H17A C17 H17B 107.9
O1 C18 C17 110.0(2)
O1 C18 C1 112.44(19)
C17 C18 C1 112.5(2)
O1 C18 H18 107.2
C17 C18 H18 107.2
C1 C18 H18 107.2
O2 C19 C1 120.7(2)
O2 C19 C11 117.8(2)
C1 C19 C11 121.3(2)
O3 C20 O4 123.0(3)
O3 C20 C11 126.1(3)
O4 C20 C11 110.8(2)
O4 C21 H21A 109.5
O4 C21 H21B 109.5
H21A C21 H21B 109.5
O4 C21 H21C 109.5
H21A C21 H21C 109.5
H21B C21 H21C 109.5
C18' O1' H1' 109.5
C20' O4' C21' 116.9(2)
C19' C1' C18' 110.10(19)
C19' C1' C14' 109.9(2)
C18' C1' C14' 110.3(2)
C19' C1' C2' 108.34(19)
C18' C1' C2' 108.7(2)
C14' C1' C2' 109.5(2)
C3' C2' C1' 117.1(2)
C3' C2' H2'1 108.0
C1' C2' H2'1 108.0
C3' C2' H2'2 108.0
C1' C2' H2'2 108.0
H2'1 C2' H2'2 107.3
C2' C3' C4' 111.7(3)
C2' C3' H3'1 109.3
C4' C3' H3'1 109.3
C2' C3' H3'2 109.3
C4' C3' H3'2 109.3
H3'1 C3' H3'2 107.9
C5'A C4' C3' 122.9(5)
C5' C4' C3' 112.7(4)
C5'A C4' H4'1 106.6
C5' C4' H4'1 70.8
C3' C4' H4'1 106.6
C5'A C4' H4'2 106.6
C5' C4' H4'2 139.6
C3' C4' H4'2 106.6
H4'1 C4' H4'2 106.6
C5'A C4' H4'3 127.0
C5' C4' H4'3 109.0
C3' C4' H4'3 109.0
H4'2 C4' H4'3 64.3
C5'A C4' H4'4 66.4
C5' C4' H4'4 109.0
C3' C4' H4'4 109.0
H4'1 C4' H4'4 140.6
H4'2 C4' H4'4 47.0
H4'3 C4' H4'4 107.8
C4' C5'A C6' 114.8(5)
C4' C5'A H5'A 108.6
C6' C5'A H5'A 108.6
C4' C5'A H5'B 108.6
C6' C5'A H5'B 108.6
H5'A C5'A H5'B 107.5
C5' C6' C7' 120.1(5)
C5' C6' C7'A 71.8(5)
C7' C6' C7'A 48.9(3)
C7' C6' C5'A 153.5(5)
C7'A C6' C5'A 109.3(5)
C5' C6' H6'1 132.6
C7' C6' H6'1 72.2
C7'A C6' H6'1 109.8
C5'A C6' H6'1 109.8
C5' C6' H6'2 115.6
C7' C6' H6'2 93.7
C7'A C6' H6'2 109.8
C5'A C6' H6'2 109.8
H6'1 C6' H6'2 108.3
C5' C6' H6'3 107.3
C7' C6' H6'3 107.3
C7'A C6' H6'3 118.8
C5'A C6' H6'3 96.6
H6'1 C6' H6'3 111.6
C5' C6' H6'4 107.3
C7' C6' H6'4 107.3
C7'A C6' H6'4 132.6
C5'A C6' H6'4 75.5
H6'2 C6' H6'4 112.3
H6'3 C6' H6'4 106.9
C8' C7'A C6' 111.7(4)
C8' C7'A H7'A 109.3
C6' C7'A H7'A 109.3
C8' C7'A H7'B 109.3
C6' C7'A H7'B 109.3
H7'A C7'A H7'B 107.9
C7' C8' C7'A 52.0(3)
C7' C8' C9' 121.3(3)
C7'A C8' C9' 112.4(3)
C7' C8' H8'1 57.6
C7'A C8' H8'1 109.1
C9' C8' H8'1 109.1
C7' C8' H8'2 129.6
C7'A C8' H8'2 109.1
C9' C8' H8'2 109.1
H8'1 C8' H8'2 107.9
C7' C8' H8'3 107.0
C7'A C8' H8'3 140.6
C9' C8' H8'3 107.0
H8'1 C8' H8'3 56.7
H8'2 C8' H8'3 54.7
C7' C8' H8'4 107.0
C7'A C8' H8'4 60.8
C9' C8' H8'4 107.0
H8'1 C8' H8'4 143.4
H8'2 C8' H8'4 53.4
H8'3 C8' H8'4 106.8
C6' C5' C4' 125.3(7)
C6' C5' H5'1 106.0
C4' C5' H5'1 106.0
C6' C5' H5'2 106.0
C4' C5' H5'2 106.0
H5'1 C5' H5'2 106.3
C8' C7' C6' 114.3(4)
C8' C7' H7'1 108.7
C6' C7' H7'1 108.7
C8' C7' H7'2 108.7
C6' C7' H7'2 108.7
H7'1 C7' H7'2 107.6
C10' C9' C8' 113.2(2)
C10' C9' H9'1 108.9
C8' C9' H9'1 108.9
C10' C9' H9'2 108.9
C8' C9' H9'2 108.9
H9'1 C9' H9'2 107.7
C9' C10' C11' 117.33(18)
C9' C10' H10C 108.0
C11' C10' H10C 108.0
C9' C10' H10D 108.0
C11' C10' H10D 108.0
H10C C10' H10D 107.2
C20' C11' C19' 108.7(2)
C20' C11' C12' 106.1(2)
C19' C11' C12' 113.06(19)
C20' C11' C10' 108.7(2)
C19' C11' C10' 110.63(19)
C12' C11' C10' 109.41(18)
C13' C12' C11' 114.0(2)
C13' C12' H12C 108.7
C11' C12' H12C 108.7
C13' C12' H12D 108.7
C11' C12' H12D 108.7
H12C C12' H12D 107.6
C12' C13' C14' 111.34(19)
C12' C13' H13C 109.4
C14' C13' H13C 109.4
C12' C13' H13D 109.4
C14' C13' H13D 109.4
H13C C13' H13D 108.0
C15' C14' C13' 110.5(2)
C15' C14' C1' 112.8(2)
C13' C14' C1' 111.5(2)
C15' C14' H14' 107.2
C13' C14' H14' 107.2
C1' C14' H14' 107.2
C16' C15' C14' 112.4(2)
C16' C15' H15C 109.1
C14' C15' H15C 109.1
C16' C15' H15D 109.1
C14' C15' H15D 109.1
H15C C15' H15D 107.9
C17' C16' C15' 109.1(2)
C17' C16' H16C 109.9
C15' C16' H16C 109.9
C17' C16' H16D 109.9
C15' C16' H16D 109.9
H16C C16' H16D 108.3
C16' C17' C18' 111.7(2)
C16' C17' H17C 109.3
C18' C17' H17C 109.3
C16' C17' H17D 109.3
C18' C17' H17D 109.3
H17C C17' H17D 108.0
O1' C18' C17' 110.6(2)
O1' C18' C1' 105.62(18)
C17' C18' C1' 113.3(2)
O1' C18' H18' 109.0
C17' C18' H18' 109.0
C1' C18' H18' 109.0
O2' C19' C1' 121.2(2)
O2' C19' C11' 117.5(2)
C1' C19' C11' 121.1(2)
O3' C20' O4' 121.7(3)
O3' C20' C11' 126.2(3)
O4' C20' C11' 112.0(2)
O4' C21' H21D 109.5
O4' C21' H21E 109.5
H21D C21' H21E 109.5
O4' C21' H21F 109.5
H21D C21' H21F 109.5
H21E C21' H21F 109.5

loop_
_geom_bond_atom_site_label_1
_geom_bond_atom_site_label_2
_geom_bond_distance
O1 C18 1.439(2)
O1 H1 0.8200
O2 C19 1.219(2)
O3 C20 1.188(2)
O4 C20 1.341(3)
O4 C21 1.451(2)
C1 C19 1.530(3)
C1 C14 1.538(3)
C1 C18 1.544(3)
C1 C2 1.548(3)
C2 C3 1.511(3)
C2 H2A 0.9700
C2 H2B 0.9700
C3 C4 1.528(3)
C3 H3A 0.9700
C3 H3B 0.9700
C4 C5 1.483(3)
C4 H4A 0.9700
C4 H4B 0.9700
C5 C6 1.528(4)
C5 H5A 0.9700
C5 H5B 0.9700
C6 C7 1.559(4)
C6 H6A 0.9700
C6 H6B 0.9700
C7 C8 1.537(3)
C7 H7A 0.9700
C7 H7B 0.9700
C8 C9 1.544(3)
C8 H8A 0.9700
C8 H8B 0.9700
C9 C10 1.532(3)
C9 H9A 0.9700
C9 H9B 0.9700
C10 C11 1.544(3)
C10 H10A 0.9700
C10 H10B 0.9700
C11 C20 1.536(3)
C11 C19 1.540(3)
C11 C12 1.551(3)
C12 C13 1.524(2)
C12 H12A 0.9700
C12 H12B 0.9700
C13 C14 1.536(2)
C13 H13A 0.9700
C13 H13B 0.9700
C14 C15 1.539(3)
C14 H14 0.9800
C15 C16 1.522(2)
C15 H15A 0.9700
C15 H15B 0.9700
C16 C17 1.520(3)
C16 H16A 0.9700
C16 H16B 0.9700
C17 C18 1.520(3)
C17 H17A 0.9700
C17 H17B 0.9700
C18 H18 0.9800
C21 H21A 0.9600
C21 H21B 0.9600
C21 H21C 0.9600
O1' C18' 1.435(2)
O1' H1' 0.8200
O2' C19' 1.216(2)
O3' C20' 1.192(3)
O4' C20' 1.342(3)
O4' C21' 1.447(2)
C1' C19' 1.528(3)
C1' C18' 1.550(3)
C1' C14' 1.552(3)
C1' C2' 1.554(3)
C2' C3' 1.518(3)
C2' H2'1 0.9700
C2' H2'2 0.9700
C3' C4' 1.532(3)
C3' H3'1 0.9700
C3' H3'2 0.9700
C4' C5'A 1.377(10)
C4' C5' 1.456(9)
C4' H4'1 0.9700
C4' H4'2 0.9700
C4' H4'3 0.9700
C4' H4'4 0.9700
C5'A C6' 1.652(11)
C5'A H5'A 0.9700
C5'A H5'B 0.9700
C6' C5' 1.422(10)
C6' C7' 1.563(7)
C6' C7'A 1.583(7)
C6' H6'1 0.9700
C6' H6'2 0.9700
C6' H6'3 0.9700
C6' H6'4 0.9700
C7'A C8' 1.498(6)
C7'A H7'A 0.9700
C7'A H7'B 0.9700
C8' C7' 1.471(6)
C8' C9' 1.541(3)
C8' H8'1 0.9700
C8' H8'2 0.9700
C8' H8'3 0.9700
C8' H8'4 0.9700
C5' H5'1 0.9700
C5' H5'2 0.9700
C7' H7'1 0.9700
C7' H7'2 0.9700
C9' C10' 1.520(2)
C9' H9'1 0.9700
C9' H9'2 0.9700
C10' C11' 1.547(2)
C10' H10C 0.9700
C10' H10D 0.9700
C11' C20' 1.520(3)
C11' C19' 1.542(3)
C11' C12' 1.545(3)
C12' C13' 1.523(3)
C12' H12C 0.9700
C12' H12D 0.9700
C13' C14' 1.533(3)
C13' H13C 0.9700
C13' H13D 0.9700
C14' C15' 1.526(3)
C14' H14' 0.9800
C15' C16' 1.521(3)
C15' H15C 0.9700
C15' H15D 0.9700
C16' C17' 1.518(3)
C16' H16C 0.9700
C16' H16D 0.9700
C17' C18' 1.523(3)
C17' H17C 0.9700
C17' H17D 0.9700
C18' H18' 0.9800
C21' H21D 0.9600
C21' H21E 0.9600
C21' H21F 0.9600

loop_
_geom_hbond_atom_site_label_D
_geom_hbond_atom_site_label_H
_geom_hbond_atom_site_label_A
_geom_hbond_site_symmetry_A
_geom_hbond_distance_DH
_geom_hbond_distance_HA
_geom_hbond_distance_DA
_geom_hbond_angle_DHA
O1 H1 O2' . 0.82 2.02 2.816(2) 163
O1' H1' O1 3_775 0.82 1.97 2.764(2) 163

loop_
_geom_torsion_atom_site_label_1
_geom_torsion_atom_site_label_2
_geom_torsion_atom_site_label_3
_geom_torsion_atom_site_label_4
_geom_torsion
_geom_torsion_publ_flag
C19 C1 C2 C3 -62.8(3) y
C14 C1 C2 C3 176.5(2) ?
C18 C1 C2 C3 54.5(3) ?
C1 C2 C3 C4 172.9(2) y
C2 C3 C4 C5 -143.3(3) y
C3 C4 C5 C6 47.7(5) y
C4 C5 C6 C7 55.7(4) y
C5 C6 C7 C8 -158.7(3) y
C6 C7 C8 C9 75.5(3) y
C7 C8 C9 C10 74.5(3) y
C8 C9 C10 C11 -168.8(2) y
C9 C10 C11 C20 -64.3(3) ?
C9 C10 C11 C19 55.1(3) y
C9 C10 C11 C12 -179.4(2) ?
C20 C11 C12 C13 154.0(2) ?
C19 C11 C12 C13 35.2(3) y
C10 C11 C12 C13 -88.6(2) ?
C11 C12 C13 C14 -52.6(3) y
C12 C13 C14 C1 62.1(3) y
C12 C13 C14 C15 -64.3(2) ?
C19 C1 C14 C13 -52.9(2) y
C18 C1 C14 C13 -172.73(18) ?
C2 C1 C14 C13 66.9(2) ?
C19 C1 C14 C15 72.0(2) ?
C18 C1 C14 C15 -47.8(3) y
C2 C1 C14 C15 -168.21(18) ?
C13 C14 C15 C16 179.56(17) ?
C1 C14 C15 C16 54.2(3) y
C14 C15 C16 C17 -58.7(3) y
C15 C16 C17 C18 60.0(3) y
C16 C17 C18 O1 70.5(3) ?
C16 C17 C18 C1 -55.7(3) y
C19 C1 C18 O1 162.07(19) ?
C14 C1 C18 O1 -76.6(3) ?
C2 C1 C18 O1 44.1(3) ?
C19 C1 C18 C17 -73.0(2) ?
C14 C1 C18 C17 48.3(3) y
C2 C1 C18 C17 169.01(18) ?
C14 C1 C19 O2 -147.3(2) ?
C18 C1 C19 O2 -25.3(3) ?
C2 C1 C19 O2 92.6(3) ?
C14 C1 C19 C11 38.4(3) y
C18 C1 C19 C11 160.4(2) ?
C2 C1 C19 C11 -81.7(3) y
C20 C11 C19 O2 38.9(3) ?
C10 C11 C19 O2 -81.1(3) ?
C12 C11 C19 O2 156.0(2) ?
C20 C11 C19 C1 -146.7(2) ?
C10 C11 C19 C1 93.4(2) y
C12 C11 C19 C1 -29.5(3) y
C21 O4 C20 O3 0.3(4) ?
C21 O4 C20 C11 177.6(2) ?
C19 C11 C20 O3 -134.7(3) ?
C10 C11 C20 O3 -13.9(4) ?
C12 C11 C20 O3 103.3(3) ?
C19 C11 C20 O4 48.2(3) ?
C10 C11 C20 O4 168.9(2) ?
C12 C11 C20 O4 -73.9(3) ?
C19' C1' C2' C3' -66.3(3) y
C18' C1' C2' C3' 53.3(3) ?
C14' C1' C2' C3' 173.9(2) ?
C1' C2' C3' C4' 172.5(2) y
C2' C3' C4' C5'A -142.4(7) y
C2' C3' C4' C5' -94.9(7) ?
C5' C4' C5'A C6' -41.8(6) ?
C3' C4' C5'A C6' 47.1(11) y
C4' C5'A C6' C5' 48.1(6) ?
C4' C5'A C6' C7' 92.9(13) ?
C4' C5'A C6' C7'A 62.2(9) y
C5' C6' C7'A C8' -145.2(6) ?
C7' C6' C7'A C8' 43.2(4) ?
C5'A C6' C7'A C8' -154.4(5) y
C6' C7'A C8' C7' -44.1(4) ?
C6' C7'A C8' C9' 68.9(5) y
C7' C6' C5' C4' 149.7(8) ?
C7'A C6' C5' C4' 142.4(10) ?
C5'A C6' C5' C4' -51.6(7) ?
C5'A C4' C5' C6' 59.5(10) ?
C3' C4' C5' C6' -55.0(12) ?
C7'A C8' C7' C6' 45.9(4) ?
C9' C8' C7' C6' -49.3(7) ?
C5' C6' C7' C8' -54.6(7) ?
C7'A C6' C7' C8' -45.3(4) ?
C5'A C6' C7' C8' -85.1(11) ?
C7' C8' C9' C10' 139.2(5) ?
C7'A C8' C9' C10' 81.1(4) y
C8' C9' C10' C11' -172.7(2) y
C9' C10' C11' C20' -65.9(3) ?
C9' C10' C11' C19' 53.4(3) y
C9' C10' C11' C12' 178.63(19) ?
C20' C11' C12' C13' 157.5(2) ?
C19' C11' C12' C13' 38.4(3) y
C10' C11' C12' C13' -85.3(2) ?
C11' C12' C13' C14' -54.4(3) y
C12' C13' C14' C15' -64.4(3) ?
C12' C13' C14' C1' 62.0(3) y
C19' C1' C14' C15' 72.9(3) ?
C18' C1' C14' C15' -48.7(3) y
C2' C1' C14' C15' -168.3(2) ?
C19' C1' C14' C13' -52.3(3) y
C18' C1' C14' C13' -173.8(2) ?
C2' C1' C14' C13' 66.6(3) ?
C13' C14' C15' C16' -179.6(2) ?
C1' C14' C15' C16' 54.7(3) y
C14' C15' C16' C17' -58.3(3) y
C15' C16' C17' C18' 58.3(3) y
C16' C17' C18' O1' 62.8(3) ?
C16' C17' C18' C1' -55.6(3) y
C19' C1' C18' O1' 166.8(2) ?
C14' C1' C18' O1' -71.8(2) ?
C2' C1' C18' O1' 48.3(2) ?
C19' C1' C18' C17' -72.0(3) ?
C14' C1' C18' C17' 49.5(3) y
C2' C1' C18' C17' 169.5(2) ?
C18' C1' C19' O2' -23.0(3) ?
C14' C1' C19' O2' -144.7(2) ?
C2' C1' C19' O2' 95.7(2) ?
C18' C1' C19' C11' 160.9(2) ?
C14' C1' C19' C11' 39.2(3) y
C2' C1' C19' C11' -80.3(3) y
C20' C11' C19' O2' 33.7(3) ?
C12' C11' C19' O2' 151.3(2) ?
C10' C11' C19' O2' -85.6(3) ?
C20' C11' C19' C1' -150.1(2) ?
C12' C11' C19' C1' -32.5(3) y
C10' C11' C19' C1' 90.6(2) y
C21' O4' C20' O3' 0.8(4) ?
C21' O4' C20' C11' 176.53(19) ?
C19' C11' C20' O3' -133.6(3) ?
C12' C11' C20' O3' 104.5(3) ?
C10' C11' C20' O3' -13.1(4) ?
C19' C11' C20' O4' 50.8(3) ?
C12' C11' C20' O4' -71.1(2) ?
C10' C11' C20' O4' 171.34(19) ?
